data_7043106
loop_
_publ_author_name
'Whittle, Thomas A.'
'Brant, William R.'
'Hester, James R.'
'Gu, Qinfen'
'Schmid, Siegbert'

_publ_section_title
;
 Tailoring phase transition temperatures in perovskites via A-site vacancy
 generation
;
_journal_name_full 'Dalton Trans.'
_journal_paper_doi 10.1039/C7DT00352H
_journal_year 2017
_chemical_formula_sum 'Nb0.4 O3 Sr0.8 Ti0.6'
_chemical_formula_weight 184
_chemical_name_systematic ' ?'
_space_group_IT_number 221
_symmetry_cell_setting cubic
_symmetry_Int_Tables_number 221
_symmetry_space_group_name_Hall '-P 4 2 3'
_symmetry_space_group_name_H-M 'P m -3 m'
_cell_angle_alpha 90
_cell_angle_beta 90
_cell_angle_gamma 90
_cell_formula_units_Z 1
_cell_length_a 3.93076(3)
_cell_length_b 3.93076(3)
_cell_length_c 3.93076(3)
_cell_measurement_temperature 293
_cell_volume 60.7337(8)
_diffrn_ambient_temperature 293
_diffrn_radiation_probe neutron
_diffrn_radiation_wavelength 1.622
_exptl_absorpt_coefficient_mu 0.008
_exptl_crystal_density_diffrn 5.0304
_exptl_crystal_F_000 84
_pd_instr_location ' ?'
_pd_meas_2theta_range_max 163.950
_pd_meas_2theta_range_min 2.749
_pd_meas_number_of_points 3225
_pd_proc_2theta_range_max 163.95
_pd_proc_2theta_range_min 2.749
_pd_proc_ls_background_function '12 Legendre polynoms'
_pd_proc_ls_pref_orient_corr none
_pd_proc_ls_profile_function Pseudo-Voigt
_pd_proc_ls_prof_R_factor 0.0509
_pd_proc_ls_prof_wR_expected 0.0157
_pd_proc_ls_prof_wR_factor 0.0714
_refine_ls_goodness_of_fit_all 4.56
_refine_ls_number_constraints 1
_refine_ls_number_parameters 22
_refine_ls_number_restraints 0
_refine_ls_R_factor_all 0.0416
_refine_ls_R_factor_gt 0.0268
_refine_ls_shift/su_max 0.0386
_refine_ls_shift/su_mean 0.0086
_refine_ls_weighting_scheme sigma
_refine_ls_wR_factor_all 0.0727
_refine_ls_wR_factor_gt 0.0691
_cod_data_source_file c7dt00352h2.cif
_cod_data_source_block I
_cod_original_cell_volume 60.7336(8)
_cod_original_sg_symbol_Hall '-P 4;2;3'
_cod_database_code 7043106

loop_
_space_group_symop_id
_space_group_symop_operation_xyz
1 x,y,z
2 -x,-y,z
3 -x,y,-z
4 x,-y,-z
5 z,x,y
6 z,-x,-y
7 -z,-x,y
8 -z,x,-y
9 y,z,x
10 -y,z,-x
11 y,-z,-x
12 -y,-z,x
13 y,x,-z
14 -y,-x,-z
15 y,-x,z
16 -y,x,z
17 x,z,-y
18 -x,z,y
19 -x,-z,-y
20 x,-z,y
21 z,y,-x
22 z,-y,x
23 -z,y,x
24 -z,-y,-x
25 -x,-y,-z
26 x,y,-z
27 x,-y,z
28 -x,y,z
29 -z,-x,-y
30 -z,x,y
31 z,x,-y
32 z,-x,y
33 -y,-z,-x
34 y,-z,x
35 -y,z,x
36 y,z,-x
37 -y,-x,z
38 y,x,z
39 -y,x,-z
40 y,-x,-z
41 -x,-z,y
42 x,-z,-y
43 x,z,y
44 -x,z,-y
45 -z,-y,x
46 -z,y,-x
47 z,-y,-x
48 z,y,x

loop_
_atom_site_label
_atom_site_type_symbol
_atom_site_fract_x
_atom_site_fract_y
_atom_site_fract_z
_atom_site_adp_type
_atom_site_U_iso_or_equiv
_atom_site_site_symmetry_multiplicity
_atom_site_occupancy
_atom_site_calc_flag
Sr Sr 0.5 0.5 0.5 Uiso 0.0096(7) 1 0.8 d
Ti Ti 0 0 0 Uiso 0.013(2) 1 0.6 d
Nb Nb 0 0 0 Uiso 0.013(2) 1 0.4 d
O O 0 0 0.5 Uiso 0.0066(2) 3 1 d

loop_
_atom_type_symbol
_atom_type_scat_length_neutron
_atom_type_scat_source
Sr 7.020 International_Tables_Vol_C
Ti -3.438 International_Tables_Vol_C
Nb 7.054 International_Tables_Vol_C
O 5.803 International_Tables_Vol_C

loop_
_geom_angle_atom_site_label_1
_geom_angle_atom_site_label_2
_geom_angle_atom_site_label_3
_geom_angle_site_symmetry_1
_geom_angle_site_symmetry_3
_geom_angle
O Sr O . 1_565 90.0000(6)
O Sr O . 1_655 90.0000(6)
O Sr O . 1_665 180.0(5)
O Sr O . 5_555 60.0000(3)
O Sr O . 5_556 60.0000(3)
O Sr O . 5_565 120.0000(3)
O Sr O . 5_566 120.0000(3)
O Sr O . 9_555 60.0000(3)
O Sr O . 9_556 60.0000(3)
O Sr O . 9_655 120.0000(3)
O Sr O . 9_656 120.0000(3)
O Sr O 1_565 1_655 180.0(5)
O Sr O 1_565 1_665 90.0000(6)
O Sr O 1_565 5_555 120.0000(3)
O Sr O 1_565 5_556 120.0000(3)
O Sr O 1_565 5_565 60.0000(3)
O Sr O 1_565 5_566 60.0000(3)
O Sr O 1_565 9_555 60.0000(3)
O Sr O 1_565 9_556 60.0000(3)
O Sr O 1_565 9_655 120.0000(3)
O Sr O 1_565 9_656 120.0000(3)
O Sr O 1_655 1_665 90.0000(6)
O Sr O 1_655 5_555 60.0000(3)
O Sr O 1_655 5_556 60.0000(3)
O Sr O 1_655 5_565 120.0000(3)
O Sr O 1_655 5_566 120.0000(3)
O Sr O 1_655 9_555 120.0000(3)
O Sr O 1_655 9_556 120.0000(3)
O Sr O 1_655 9_655 60.0000(3)
O Sr O 1_655 9_656 60.0000(3)
O Sr O 1_665 5_555 120.0000(3)
O Sr O 1_665 5_556 120.0000(3)
O Sr O 1_665 5_565 60.0000(3)
O Sr O 1_665 5_566 60.0000(3)
O Sr O 1_665 9_555 120.0000(3)
O Sr O 1_665 9_556 120.0000(3)
O Sr O 1_665 9_655 60.0000(3)
O Sr O 1_665 9_656 60.0000(3)
O Sr O 5_555 5_556 90.0000(6)
O Sr O 5_555 5_565 90.0000(6)
O Sr O 5_555 5_566 180.0(5)
O Sr O 5_555 9_555 60.0000(3)
O Sr O 5_555 9_556 120.0000(3)
O Sr O 5_555 9_655 60.0000(3)
O Sr O 5_555 9_656 120.0000(3)
O Sr O 5_556 5_565 180.0(5)
O Sr O 5_556 5_566 90.0000(6)
O Sr O 5_556 9_555 120.0000(3)
O Sr O 5_556 9_556 60.0000(3)
O Sr O 5_556 9_655 120.0000(3)
O Sr O 5_556 9_656 60.0000(3)
O Sr O 5_565 5_566 90.0000(6)
O Sr O 5_565 9_555 60.0000(3)
O Sr O 5_565 9_556 120.0000(3)
O Sr O 5_565 9_655 60.0000(3)
O Sr O 5_565 9_656 120.0000(3)
O Sr O 5_566 9_555 120.0000(3)
O Sr O 5_566 9_556 60.0000(3)
O Sr O 5_566 9_655 120.0000(3)
O Sr O 5_566 9_656 60.0000(3)
O Sr O 9_555 9_556 90.0000(6)
O Sr O 9_555 9_655 90.0000(6)
O Sr O 9_555 9_656 180.0(5)
O Sr O 9_556 9_655 180.0(5)
O Sr O 9_556 9_656 90.0000(6)
O Sr O 9_655 9_656 90.0000(6)
O Ti O 1_554 . 180.0(5)
O Ti O 1_554 5_455 90
O Ti O 1_554 5_555 90
O Ti O 1_554 9_545 90
O Ti O 1_554 9_555 90
O Ti O . 5_455 90
O Ti O . 5_555 90
O Ti O . 9_545 90
O Ti O . 9_555 90
O Ti O 5_455 5_555 180.0(5)
O Ti O 5_455 9_545 90
O Ti O 5_455 9_555 90
O Ti O 5_555 9_545 90
O Ti O 5_555 9_555 90
O Ti O 9_545 9_555 180.0(5)
O Nb O 1_554 . 180.0(5)
O Nb O 1_554 5_455 90
O Nb O 1_554 5_555 90
O Nb O 1_554 9_545 90
O Nb O 1_554 9_555 90
O Nb O . 5_455 90
O Nb O . 5_555 90
O Nb O . 9_545 90
O Nb O . 9_555 90
O Nb O 5_455 5_555 180.0(5)
O Nb O 5_455 9_545 90
O Nb O 5_455 9_555 90
O Nb O 5_555 9_545 90
O Nb O 5_555 9_555 90
O Nb O 9_545 9_555 180.0(5)

loop_
_geom_bond_atom_site_label_1
_geom_bond_atom_site_label_2
_geom_bond_site_symmetry_2
_geom_bond_distance
Sr O . 2.77947(3)
Sr O 1_565 2.77947(3)
Sr O 1_655 2.77947(3)
Sr O 1_665 2.77947(3)
Sr O 5_555 2.77947(3)
Sr O 5_556 2.77947(3)
Sr O 5_565 2.77947(3)
Sr O 5_566 2.77947(3)
Sr O 9_555 2.77947(3)
Sr O 9_556 2.77947(3)
Sr O 9_655 2.77947(3)
Sr O 9_656 2.77947(3)
Ti O 1_554 1.96538(3)
Ti O . 1.96538(3)
Ti O 5_455 1.96538(3)
Ti O 5_555 1.96538(3)
Ti O 9_545 1.96538(3)
Ti O 9_555 1.96538(3)
Nb O 1_554 1.96538(3)
Nb O . 1.96538(3)
Nb O 5_455 1.96538(3)
Nb O 5_555 1.96538(3)
Nb O 9_545 1.96538(3)
Nb O 9_555 1.96538(3)
